data_9015325
loop_
_publ_author_name
'Ardit, M.'
'Dondi, M.'
'Cruciani, G.'

_publ_section_title
;
 Structural stability, cation ordering, and local
 relaxation along the AlNbO4-Al0.5Cr0.5NbO4 join
 Note: Sample label: N25
;
_journal_name_full 'American Mineralogist'
_journal_page_first 910
_journal_page_last 917
_journal_paper_doi 10.2138/am.2012.3977
_journal_volume 97
_journal_year 2012
_chemical_compound_source Synthetic
_chemical_formula_sum 'Al0.76 Cr0.24 Nb O4'
_space_group_IT_number 12
_symmetry_space_group_name_Hall '-C 2y'
_symmetry_space_group_name_H-M 'C 1 2/m 1'
_cell_angle_alpha 90
_cell_angle_beta 107.70
_cell_angle_gamma 90
_cell_length_a 12.1881
_cell_length_b 3.7726
_cell_length_c 6.5033
_cell_formula_units_Z 4
_cell_volume 284.872
_database_code_amcsd 0019054
_exptl_crystal_density_diffrn 4.428
_cod_original_formula_sum 'Al.76 Nb O4 Cr.24'
_cod_database_code 9015325
_amcsd_formula_title AlNbO4

loop_
_space_group_symop_operation_xyz
x,y,z
1/2+x,1/2+y,z
x,-y,z
1/2+x,1/2-y,z
-x,y,-z
1/2-x,1/2+y,-z
-x,-y,-z
1/2-x,1/2-y,-z

loop_
_atom_site_label
_atom_site_fract_x
_atom_site_fract_y
_atom_site_fract_z
_atom_site_occupancy
_atom_site_U_iso_or_equiv
Al1 0.19791 0.00000 0.31008 0.76000 0.01680
Nb1 0.19791 0.00000 0.31008 0.20000 0.01680
Nb2 0.10372 0.00000 0.73226 0.80000 0.00470
O1 0.13650 0.00000 0.01260 1.00000 0.02210
O2 0.05600 0.00000 0.36480 1.00000 0.01690
O3 0.36150 0.00000 0.29810 1.00000 0.00990
O4 0.26290 0.00000 0.64660 1.00000 0.00880
Cr1 0.19791 0.00000 0.31008 0.04000 0.01680
Cr2 0.10372 0.00000 0.73226 0.20000 0.00470

loop_
_cod_related_entry_id
_cod_related_entry_database
_cod_related_entry_code
1 AMCSD 0019054
